data_1506802
loop_
_publ_author_name
'Kong, Kah-Hoe'
'Chen, Yu'
'Ma, Xiang'
'Chui, Wai Keung'
'Lam, Yulin'

_publ_section_title
;
 Traceless Solid-Phase Synthesis of Nitrogen-Containing Heterocycles and
 Their Biological Evaluations as Inhibitors of Neuronal Sodium Channels
;
_journal_issue 6
_journal_name_full 'Journal of Combinatorial Chemistry'
_journal_page_first 928
_journal_paper_doi 10.1021/cc049910t
_journal_volume 6
_journal_year 2004
_chemical_formula_sum 'C14 H12 N4 O4 S'
_chemical_formula_weight 332.34
_chemical_name_systematic
; 
 4-(4-Methoxyphenyl)-5,6-dimethyl-2-phenylpyrimidine  
;
_space_group_IT_number 61
_symmetry_cell_setting orthorhombic
_symmetry_space_group_name_Hall '-P 2ac 2ab'
_symmetry_space_group_name_H-M 'P b c a'
_atom_sites_solution_hydrogens geom
_atom_sites_solution_primary direct
_atom_sites_solution_secondary difmap
_audit_creation_method SHELXL-97
_cell_angle_alpha 90.00
_cell_angle_beta 90.00
_cell_angle_gamma 90.00
_cell_formula_units_Z 8
_cell_length_a 8.1100(6)
_cell_length_b 17.9243(14)
_cell_length_c 21.3183(16)
_cell_measurement_reflns_used 4452
_cell_measurement_temperature 223(2)
_cell_measurement_theta_max 26.71
_cell_measurement_theta_min 2.27
_cell_volume 3099.0(4)
_computing_cell_refinement 'Bruker SMART'
_computing_data_collection 'Bruker SMART'
_computing_data_reduction 'Bruker SAINT'
_computing_molecular_graphics 'Bruker SHELXTL'
_computing_publication_material 'Bruker SHELXTL'
_computing_structure_refinement 'SHELXL-97 (Sheldrick, 1997)'
_computing_structure_solution 'SHELXS-97 (Sheldrick, 1990)'
_diffrn_ambient_temperature 223(2)
_diffrn_measured_fraction_theta_full 1.000
_diffrn_measured_fraction_theta_max 1.000
_diffrn_measurement_device_type 'CCD area detector'
_diffrn_measurement_method 'phi and omega scans'
_diffrn_radiation_monochromator graphite
_diffrn_radiation_source 'fine-focus sealed tube'
_diffrn_radiation_type MoK\a
_diffrn_radiation_wavelength 0.71073
_diffrn_reflns_av_R_equivalents 0.0423
_diffrn_reflns_av_sigmaI/netI 0.0312
_diffrn_reflns_limit_h_max 10
_diffrn_reflns_limit_h_min -9
_diffrn_reflns_limit_k_max 23
_diffrn_reflns_limit_k_min -23
_diffrn_reflns_limit_l_max 27
_diffrn_reflns_limit_l_min -21
_diffrn_reflns_number 20595
_diffrn_reflns_theta_full 27.50
_diffrn_reflns_theta_max 27.50
_diffrn_reflns_theta_min 1.91
_exptl_absorpt_coefficient_mu 0.235
_exptl_absorpt_correction_T_max 0.877829
_exptl_absorpt_correction_T_min 0.483434
_exptl_absorpt_correction_type 'SADABS (Sheldrick, 2001)'
_exptl_crystal_colour colorless
_exptl_crystal_density_diffrn 1.425
_exptl_crystal_density_meas 0
_exptl_crystal_density_method 'not measured'
_exptl_crystal_description plates
_exptl_crystal_F_000 1376
_exptl_crystal_size_max 0.94
_exptl_crystal_size_mid 0.39
_exptl_crystal_size_min 0.13
_refine_diff_density_max 0.551
_refine_diff_density_min -0.223
_refine_diff_density_rms 0.066
_refine_ls_extinction_method none
_refine_ls_goodness_of_fit_ref 0.983
_refine_ls_hydrogen_treatment mixed
_refine_ls_matrix_type full
_refine_ls_number_parameters 210
_refine_ls_number_reflns 3567
_refine_ls_number_restraints 0
_refine_ls_restrained_S_all 0.983
_refine_ls_R_factor_all 0.0678
_refine_ls_R_factor_gt 0.0499
_refine_ls_shift/su_max 0.001
_refine_ls_shift/su_mean 0.000
_refine_ls_structure_factor_coef Fsqd
_refine_ls_weighting_details 'calc w=1/[\s^2^(Fo^2^)+(0.0786P)^2^+0.0000P] where P=(Fo^2^+2Fc^2^)/3'
_refine_ls_weighting_scheme calc
_refine_ls_wR_factor_gt 0.1203
_refine_ls_wR_factor_ref 0.1284
_reflns_number_gt 2668
_reflns_number_total 3567
_reflns_threshold_expression >2sigma(I)
_cod_data_source_file cc049910tsi20040505_113933.cif
_cod_data_source_block 4-(4-Methoxyphenyl)-5,6-dimethyl-2-phenylpyrimidine
_cod_depositor_comments
;
The following automatic conversions were performed:

'_symmetry_cell_setting' value 'Orthorhombic' changed to
'orthorhombic' according to
/home/saulius/struct/CIF-dictionaries/cif_core.dic dictionary named
'cif_core.dic' version 2.4.1 from 2010-06-29.

Automatic conversion script
Id: cif_fix_values 1715 2011-07-08 13:25:40Z adriana 
;
_cod_original_sg_symbol_H-M Pbca
_cod_database_code 1506802

loop_
_symmetry_equiv_pos_as_xyz
'x, y, z'
'-x+1/2, -y, z+1/2'
'-x, y+1/2, -z+1/2'
'x+1/2, -y+1/2, -z'
'-x, -y, -z'
'x-1/2, y, -z-1/2'
'x, -y-1/2, z-1/2'
'-x-1/2, y-1/2, z'

loop_
_atom_site_label
_atom_site_type_symbol
_atom_site_fract_x
_atom_site_fract_y
_atom_site_fract_z
_atom_site_U_iso_or_equiv
_atom_site_adp_type
_atom_site_occupancy
_atom_site_symmetry_multiplicity
_atom_site_calc_flag
_atom_site_refinement_flags
S1 S 0.69803(6) 0.06486(3) 0.58463(2) 0.03428(16) Uani 1 1 d .
N1 N 0.70943(19) 0.24558(8) 0.61396(7) 0.0307(3) Uani 1 1 d .
O1 O 0.70685(17) 0.11725(8) 0.53471(6) 0.0425(4) Uani 1 1 d .
N2 N 0.64531(19) 0.11793(9) 0.64881(7) 0.0349(4) Uani 1 1 d .
O2 O 0.58247(18) 0.00579(8) 0.58428(7) 0.0494(4) Uani 1 1 d .
O3 O 0.97126(17) 0.21204(8) 0.63415(6) 0.0428(4) Uani 1 1 d .
C7 C 0.8836(2) 0.25638(10) 0.60863(9) 0.0336(4) Uani 1 1 d .
C1 C 1.0274(2) 0.05622(11) 0.57017(9) 0.0382(5) Uani 1 1 d .
H1 H 1.0139 0.0909 0.5375 0.046 Uiso 1 1 calc R
C6 C 0.8938(2) 0.03123(10) 0.60417(9) 0.0315(4) Uani 1 1 d .
C2 C 1.1821(3) 0.02894(12) 0.58536(10) 0.0473(5) Uani 1 1 d .
H2 H 1.2748 0.0443 0.5622 0.057 Uiso 1 1 calc R
C8 C 0.6632(2) 0.19256(10) 0.65914(8) 0.0308(4) Uani 1 1 d .
C9 C 0.6293(2) 0.20392(10) 0.72142(9) 0.0359(4) Uani 1 1 d .
N3 N 0.6022(2) 0.08075(9) 0.70263(8) 0.0453(5) Uani 1 1 d .
C11 C 0.6345(3) 0.27565(11) 0.75062(9) 0.0420(5) Uani 1 1 d .
C5 C 0.9097(3) -0.01987(11) 0.65267(9) 0.0391(5) Uani 1 1 d .
H5 H 0.8166 -0.0370 0.6746 0.047 Uiso 1 1 calc R
C3 C 1.2005(3) -0.02062(12) 0.63424(10) 0.0484(5) Uani 1 1 d .
H3 H 1.3062 -0.0381 0.6448 0.058 Uiso 1 1 calc R
N4 N 0.6418(3) 0.33381(10) 0.77159(9) 0.0603(6) Uani 1 1 d .
C4 C 1.0654(3) -0.04484(11) 0.66782(10) 0.0460(5) Uani 1 1 d .
H4 H 1.0796 -0.0785 0.7012 0.055 Uiso 1 1 calc R
C10 C 0.5916(3) 0.13246(11) 0.74560(10) 0.0453(5) Uani 1 1 d .
H10 H 0.5624 0.1233 0.7876 0.054 Uiso 1 1 calc R
O4 O 0.6286(2) 0.31314(11) 0.52938(8) 0.0712(5) Uani 1 1 d .
C12 C 0.5883(3) 0.27751(12) 0.57397(10) 0.0434(5) Uani 1 1 d .
C13 C 0.4137(3) 0.26231(15) 0.59128(11) 0.0597(7) Uani 1 1 d .
H13A H 0.3411 0.2846 0.5603 0.090 Uiso 1 1 calc R
H13B H 0.3907 0.2836 0.6322 0.090 Uiso 1 1 calc R
H13C H 0.3954 0.2089 0.5926 0.090 Uiso 1 1 calc R
C14 C 0.9459(3) 0.32401(13) 0.57585(11) 0.0535(6) Uani 1 1 d .
H14A H 1.0573 0.3346 0.5897 0.080 Uiso 1 1 calc R
H14B H 0.8752 0.3661 0.5855 0.080 Uiso 1 1 calc R
H14C H 0.9457 0.3154 0.5309 0.080 Uiso 1 1 calc R

loop_
_atom_site_aniso_label
_atom_site_aniso_U_11
_atom_site_aniso_U_22
_atom_site_aniso_U_33
_atom_site_aniso_U_23
_atom_site_aniso_U_13
_atom_site_aniso_U_12
S1 0.0326(3) 0.0322(3) 0.0380(3) -0.0050(2) -0.00039(18) 0.00242(19)
N1 0.0343(9) 0.0289(8) 0.0290(8) 0.0046(7) -0.0011(6) 0.0007(7)
O1 0.0492(9) 0.0432(8) 0.0351(7) -0.0017(6) -0.0052(6) 0.0111(7)
N2 0.0407(9) 0.0272(8) 0.0367(9) 0.0007(7) 0.0095(7) 0.0008(7)
O2 0.0367(8) 0.0399(8) 0.0715(10) -0.0135(7) -0.0023(7) -0.0033(6)
O3 0.0370(8) 0.0409(8) 0.0506(9) 0.0049(7) -0.0083(6) 0.0004(6)
C7 0.0387(11) 0.0309(10) 0.0311(10) -0.0029(8) -0.0006(8) -0.0017(8)
C1 0.0398(11) 0.0373(10) 0.0375(11) 0.0023(9) 0.0064(8) 0.0011(9)
C6 0.0333(10) 0.0274(9) 0.0339(10) -0.0020(7) -0.0010(7) 0.0020(8)
C2 0.0370(11) 0.0495(13) 0.0556(14) 0.0025(11) 0.0107(9) 0.0028(10)
C8 0.0315(9) 0.0284(9) 0.0323(10) 0.0011(8) -0.0004(7) 0.0018(8)
C9 0.0452(11) 0.0324(10) 0.0301(10) 0.0025(8) 0.0036(8) 0.0010(8)
N3 0.0596(11) 0.0315(8) 0.0449(10) 0.0050(7) 0.0218(8) -0.0004(8)
C11 0.0571(14) 0.0395(11) 0.0293(10) 0.0041(9) 0.0014(9) -0.0020(10)
C5 0.0406(11) 0.0352(10) 0.0415(11) 0.0034(9) 0.0063(8) -0.0010(9)
C3 0.0380(12) 0.0474(12) 0.0599(14) 0.0010(11) -0.0029(9) 0.0099(10)
N4 0.0951(17) 0.0407(10) 0.0450(11) -0.0052(9) -0.0006(10) -0.0083(11)
C4 0.0517(13) 0.0387(11) 0.0477(12) 0.0074(10) -0.0023(10) 0.0076(10)
C10 0.0592(14) 0.0385(10) 0.0384(11) 0.0073(9) 0.0173(10) 0.0031(10)
O4 0.0711(12) 0.0856(13) 0.0570(11) 0.0387(10) -0.0098(8) 0.0091(10)
C12 0.0490(12) 0.0429(11) 0.0384(11) 0.0047(9) -0.0089(9) 0.0103(10)
C13 0.0418(13) 0.0763(17) 0.0609(15) 0.0005(13) -0.0094(10) 0.0181(12)
C14 0.0541(13) 0.0450(12) 0.0615(14) 0.0126(11) 0.0100(11) -0.0096(11)

loop_
_atom_type_symbol
_atom_type_description
_atom_type_scat_dispersion_real
_atom_type_scat_dispersion_imag
_atom_type_scat_source
C C 0.0033 0.0016 'International Tables Vol C Tables 4.2.6.8 and 6.1.1.4'
H H 0.0000 0.0000 'International Tables Vol C Tables 4.2.6.8 and 6.1.1.4'
N N 0.0061 0.0033 'International Tables Vol C Tables 4.2.6.8 and 6.1.1.4'
O O 0.0106 0.0060 'International Tables Vol C Tables 4.2.6.8 and 6.1.1.4'
S S 0.1246 0.1234 'International Tables Vol C Tables 4.2.6.8 and 6.1.1.4'

loop_
_geom_angle_atom_site_label_1
_geom_angle_atom_site_label_2
_geom_angle_atom_site_label_3
_geom_angle
O2 S1 O1 121.61(9)
O2 S1 N2 104.68(8)
O1 S1 N2 104.05(8)
O2 S1 C6 110.18(9)
O1 S1 C6 111.13(9)
N2 S1 C6 103.11(8)
C8 N1 C12 119.99(16)
C8 N1 C7 114.17(14)
C12 N1 C7 125.49(16)
C8 N2 N3 111.63(15)
C8 N2 S1 130.12(13)
N3 N2 S1 117.37(12)
O3 C7 N1 117.43(17)
O3 C7 C14 123.56(19)
N1 C7 C14 118.87(17)
C6 C1 C2 118.32(18)
C1 C6 C5 122.24(18)
C1 C6 S1 118.46(15)
C5 C6 S1 119.30(14)
C3 C2 C1 120.19(19)
N2 C8 C9 106.31(16)
N2 C8 N1 125.57(16)
C9 C8 N1 128.11(17)
C8 C9 C10 105.18(17)
C8 C9 C11 123.35(17)
C10 C9 C11 131.48(18)
C10 N3 N2 104.99(15)
N4 C11 C9 177.1(2)
C4 C5 C6 118.31(18)
C2 C3 C4 120.6(2)
C5 C4 C3 120.27(19)
N3 C10 C9 111.88(17)
O4 C12 N1 120.4(2)
O4 C12 C13 123.8(2)
N1 C12 C13 115.80(18)

loop_
_geom_bond_atom_site_label_1
_geom_bond_atom_site_label_2
_geom_bond_distance
S1 O2 1.4140(15)
S1 O1 1.4210(14)
S1 N2 1.7204(15)
S1 C6 1.7489(19)
N1 C8 1.404(2)
N1 C12 1.421(2)
N1 C7 1.430(2)
N2 C8 1.363(2)
N2 N3 1.372(2)
O3 C7 1.197(2)
C7 C14 1.488(3)
C1 C6 1.378(3)
C1 C2 1.385(3)
C6 C5 1.387(3)
C2 C3 1.377(3)
C8 C9 1.371(3)
C9 C10 1.414(3)
C9 C11 1.429(3)
N3 C10 1.306(3)
C11 N4 1.136(2)
C5 C4 1.378(3)
C3 C4 1.379(3)
O4 C12 1.191(2)
C12 C13 1.489(3)

loop_
_geom_torsion_atom_site_label_1
_geom_torsion_atom_site_label_2
_geom_torsion_atom_site_label_3
_geom_torsion_atom_site_label_4
_geom_torsion
O2 S1 N2 C8 -150.35(17)
O1 S1 N2 C8 -21.73(19)
C6 S1 N2 C8 94.37(18)
O2 S1 N2 N3 41.38(16)
O1 S1 N2 N3 170.00(14)
C6 S1 N2 N3 -73.91(16)
C8 N1 C7 O3 12.2(2)
C12 N1 C7 O3 -160.96(18)
C8 N1 C7 C14 -163.68(17)
C12 N1 C7 C14 23.1(3)
C2 C1 C6 C5 0.1(3)
C2 C1 C6 S1 -179.39(16)
O2 S1 C6 C1 136.36(16)
O1 S1 C6 C1 -1.43(18)
N2 S1 C6 C1 -112.37(16)
O2 S1 C6 C5 -43.10(17)
O1 S1 C6 C5 179.11(14)
N2 S1 C6 C5 68.18(16)
C6 C1 C2 C3 -1.4(3)
N3 N2 C8 C9 -0.5(2)
S1 N2 C8 C9 -169.32(14)
N3 N2 C8 N1 178.81(17)
S1 N2 C8 N1 10.0(3)
C12 N1 C8 N2 84.6(2)
C7 N1 C8 N2 -89.0(2)
C12 N1 C8 C9 -96.2(2)
C7 N1 C8 C9 90.2(2)
N2 C8 C9 C10 0.0(2)
N1 C8 C9 C10 -179.29(18)
N2 C8 C9 C11 -179.83(18)
N1 C8 C9 C11 0.9(3)
C8 N2 N3 C10 0.8(2)
S1 N2 N3 C10 171.20(15)
C8 C9 C11 N4 -12(5)
C10 C9 C11 N4 169(5)
C1 C6 C5 C4 1.4(3)
S1 C6 C5 C4 -179.12(15)
C1 C2 C3 C4 1.3(3)
C6 C5 C4 C3 -1.6(3)
C2 C3 C4 C5 0.2(3)
N2 N3 C10 C9 -0.8(2)
C8 C9 C10 N3 0.5(3)
C11 C9 C10 N3 -179.7(2)
C8 N1 C12 O4 -168.06(19)
C7 N1 C12 O4 4.8(3)
C8 N1 C12 C13 11.1(3)
C7 N1 C12 C13 -176.08(18)

loop_
_cod_related_entry_id
_cod_related_entry_database
_cod_related_entry_code
1 ChemSpider 30651756
